data_1527693
loop_
_publ_author_name
'Krischner, H.'
'Kolbesen, B.O.'
'Torkar, K.'

_publ_section_title
;
 Beitraege zum System Ba O-Ni O
;
_journal_name_full 'Journal of Solid State Chemistry'
_journal_page_first 349
_journal_page_last 357
_journal_volume 3
_journal_year 1971
_chemical_formula_sum 'Ba Ni O3'
_space_group_IT_number 186
_symmetry_space_group_name_Hall 'P 6c -2c'
_symmetry_space_group_name_H-M 'P 63 m c'
_cell_angle_alpha 90
_cell_angle_beta 90
_cell_angle_gamma 120
_cell_formula_units_Z 2
_cell_length_a 5.631
_cell_length_b 5.631
_cell_length_c 4.808
_cell_volume 132.028
_citation_journal_id_ASTM JSSCBI
_cod_data_source_file Krischner_JSSCBI_1971_1647.cif
_cod_data_source_block Ba1Ni1O3
_cod_original_formula_sum 'Ba1 Ni1 O3'
_cod_database_code 1527693

loop_
_symmetry_equiv_pos_as_xyz
x,y,z
x-y,x,z+1/2
-y,x-y,z
-x,-y,z+1/2
-x+y,-x,z
y,-x+y,z+1/2
y,x,z+1/2
-x+y,y,z
-x,-x+y,z+1/2
-y,-x,z
x-y,-y,z+1/2
x,x-y,z

loop_
_atom_site_label
_atom_site_type_symbol
_atom_site_fract_x
_atom_site_fract_y
_atom_site_fract_z
_atom_site_occupancy
_atom_site_U_iso_or_equiv
Ba1 Ba+2 0.3333 0.6667 0.25 1 0.0
O1 O-2 0.15 -0.15 -0.275 1 0.0
Ni1 Ni+4 0 0 0.0275 1 0.0
